data_7241298
loop_
_publ_author_name
'Zhan, Licheng'
'Zhang, Gengtao'
'Wang, Jiwei'
'Zhang, Jun'

_publ_section_title
;
 Syntheses of tetrahydroquinoline-based chiral carbene precursors and the
 related chiral NHC--Au(i) complex
;
_journal_issue 58
_journal_name_full 'RSC Advances'
_journal_page_first 35253
_journal_page_last 35256
_journal_paper_doi 10.1039/D0RA07271K
_journal_volume 10
_journal_year 2020
_chemical_formula_sum 'C25 H32 Au Cl N2'
_chemical_formula_weight 592.94
_space_group_IT_number 19
_space_group_name_Hall 'P 2ac 2ab'
_space_group_name_H-M_alt 'P 21 21 21'
_symmetry_cell_setting orthorhombic
_symmetry_space_group_name_H-M 'P 21 21 21'
_atom_sites_solution_hydrogens geom
_atom_sites_solution_primary direct
_atom_sites_solution_secondary difmap
_audit_creation_method SHELXL-97
_audit_update_record
;
2020-06-21 deposited with the CCDC.	2020-09-10 downloaded from the CCDC.
;
_cell_angle_alpha 90.00
_cell_angle_beta 90.00
_cell_angle_gamma 90.00
_cell_formula_units_Z 4
_cell_length_a 12.530(6)
_cell_length_b 12.767(6)
_cell_length_c 15.210(7)
_cell_measurement_reflns_used 953
_cell_measurement_temperature 293(2)
_cell_measurement_theta_max 26.092
_cell_measurement_theta_min 3.133
_cell_volume 2433(2)
_computing_cell_refinement 'Bruker SMART'
_computing_data_collection 'Bruker SMART'
_computing_data_reduction 'Bruker SHELXTL'
_computing_molecular_graphics 'Bruker SHELXTL'
_computing_publication_material 'Bruker SHELXTL'
_computing_structure_refinement 'SHELXL-97 (Sheldrick, 1997)'
_computing_structure_solution 'SHELXS-97 (Sheldrick, 1990)'
_diffrn_ambient_temperature 293(2)
_diffrn_measured_fraction_theta_full 1.000
_diffrn_measured_fraction_theta_max 1.000
_diffrn_measurement_device_type 'CCD area detector'
_diffrn_measurement_method 'phi and omega scans'
_diffrn_radiation_monochromator graphite
_diffrn_radiation_source 'fine-focus sealed tube'
_diffrn_radiation_type MoK\a
_diffrn_radiation_wavelength 0.71073
_diffrn_reflns_av_R_equivalents 0.0587
_diffrn_reflns_av_sigmaI/netI 0.0593
_diffrn_reflns_limit_h_max 15
_diffrn_reflns_limit_h_min -9
_diffrn_reflns_limit_k_max 14
_diffrn_reflns_limit_k_min -15
_diffrn_reflns_limit_l_max 18
_diffrn_reflns_limit_l_min -18
_diffrn_reflns_number 10930
_diffrn_reflns_theta_full 26.00
_diffrn_reflns_theta_max 26.00
_diffrn_reflns_theta_min 2.08
_diffrn_standards_decay_% 6.90
_exptl_absorpt_coefficient_mu 6.169
_exptl_absorpt_correction_T_max 0.5248
_exptl_absorpt_correction_T_min 0.2508
_exptl_absorpt_correction_type multi-scan
_exptl_absorpt_process_details sadabs
_exptl_crystal_colour yellow
_exptl_crystal_density_diffrn 1.619
_exptl_crystal_density_method 'not measured'
_exptl_crystal_description prism
_exptl_crystal_F_000 1168
_exptl_crystal_size_max 0.31
_exptl_crystal_size_mid 0.16
_exptl_crystal_size_min 0.12
_refine_diff_density_max 1.418
_refine_diff_density_min -1.030
_refine_diff_density_rms 0.117
_refine_ls_abs_structure_details 'Flack H D (1983), Acta Cryst. A39, 876-881'
_refine_ls_abs_structure_Flack 0.004(9)
_refine_ls_extinction_method none
_refine_ls_goodness_of_fit_ref 0.974
_refine_ls_hydrogen_treatment constr
_refine_ls_matrix_type full
_refine_ls_number_parameters 269
_refine_ls_number_reflns 4778
_refine_ls_number_restraints 0
_refine_ls_restrained_S_all 0.974
_refine_ls_R_factor_all 0.0386
_refine_ls_R_factor_gt 0.0330
_refine_ls_shift/su_max 0.001
_refine_ls_shift/su_mean 0.000
_refine_ls_structure_factor_coef Fsqd
_refine_ls_weighting_details 'calc w=1/[\s^2^(Fo^2^)+(0.0349P)^2^+0.0000P] where P=(Fo^2^+2Fc^2^)/3'
_refine_ls_weighting_scheme calc
_refine_ls_wR_factor_gt 0.0715
_refine_ls_wR_factor_ref 0.0730
_reflns_number_gt 4195
_reflns_number_total 4778
_reflns_threshold_expression >2sigma(I)
_cod_data_source_file d0ra07271k2.cif
_cod_data_source_block a21113a
_cod_depositor_comments
;
The following automatic conversions were performed:

data item '_symmetry_cell_setting' value 'Orthorhombic' was changed
to 'orthorhombic' in accordance with the
/home/data/users/saulius/crontab/automatic-downloads/rss-feeds/RSC/lib/dictionaries/cif_core.dic
dictionary named 'cif_core.dic' version 2.4.2 last updated on
2011-04-26.

Automatic conversion script
Id: cif_fix_values 7556 2019-12-06 15:28:31Z antanas 
;
_cod_original_cell_volume 2433.3(19)
_cod_original_sg_symbol_H-M P2(1)2(1)2(1)
_cod_database_code 7241298

loop_
_symmetry_equiv_pos_as_xyz
'x, y, z'
'-x+1/2, -y, z+1/2'
'-x, y+1/2, -z+1/2'
'x+1/2, -y+1/2, -z'

loop_
_atom_site_label
_atom_site_type_symbol
_atom_site_fract_x
_atom_site_fract_y
_atom_site_fract_z
_atom_site_U_iso_or_equiv
_atom_site_adp_type
_atom_site_occupancy
_atom_site_symmetry_multiplicity
_atom_site_calc_flag
_atom_site_refinement_flags
_atom_site_disorder_assembly
_atom_site_disorder_group
Au1 Au 0.042566(19) 0.320572(17) 0.873451(17) 0.04174(8) Uani 1 1 d . . .
Cl1 Cl -0.01963(18) 0.48093(15) 0.91439(14) 0.0701(6) Uani 1 1 d . . .
N1 N 0.1856(4) 0.1589(4) 0.7994(4) 0.0446(13) Uani 1 1 d . . .
N2 N 0.0386(4) 0.0901(4) 0.8489(3) 0.0418(12) Uani 1 1 d . . .
C1 C 0.0927(5) 0.1807(5) 0.8370(4) 0.0361(12) Uani 1 1 d . . .
C2 C 0.1978(6) 0.0456(5) 0.7810(5) 0.0569(19) Uani 1 1 d . . .
H2A H 0.2649 0.0194 0.8040 0.068 Uiso 1 1 calc R . .
H2B H 0.1947 0.0317 0.7184 0.068 Uiso 1 1 calc R . .
C3 C 0.1038(6) -0.0038(5) 0.8284(4) 0.0526(18) Uani 1 1 d . . .
H3 H 0.0644 -0.0483 0.7871 0.063 Uiso 1 1 calc R . .
C4 C 0.1253(10) -0.0643(8) 0.9106(6) 0.102(4) Uani 1 1 d . . .
H4A H 0.1064 -0.1367 0.8990 0.122 Uiso 1 1 calc R . .
H4B H 0.2018 -0.0627 0.9204 0.122 Uiso 1 1 calc R . .
C5 C 0.0729(6) -0.0339(7) 0.9948(5) 0.065(2) Uani 1 1 d . . .
C6 C -0.0357(7) 0.0131(5) 0.9791(4) 0.0528(17) Uani 1 1 d . . .
C7 C -0.1209(7) -0.0035(6) 1.0349(5) 0.061(2) Uani 1 1 d . . .
H7 H -0.1115 -0.0438 1.0852 0.073 Uiso 1 1 calc R . .
C8 C -0.2186(7) 0.0385(7) 1.0172(5) 0.067(2) Uani 1 1 d . . .
H8 H -0.2752 0.0276 1.0557 0.080 Uiso 1 1 calc R . .
C9 C -0.2333(6) 0.0976(6) 0.9412(5) 0.0568(19) Uani 1 1 d . . .
H9 H -0.3006 0.1254 0.9300 0.068 Uiso 1 1 calc R . .
C10 C -0.1528(5) 0.1165(5) 0.8821(5) 0.0468(15) Uani 1 1 d . . .
C11 C -0.0529(6) 0.0755(5) 0.9047(4) 0.0457(16) Uani 1 1 d . . .
C12 C 0.2618(5) 0.2329(5) 0.7695(4) 0.0438(16) Uani 1 1 d . . .
C13 C 0.2442(6) 0.2822(5) 0.6881(5) 0.0486(17) Uani 1 1 d . . .
C14 C 0.3232(7) 0.3488(5) 0.6574(5) 0.061(2) Uani 1 1 d . . .
H14 H 0.3126 0.3833 0.6042 0.073 Uiso 1 1 calc R . .
C15 C 0.4156(7) 0.3657(7) 0.7022(6) 0.067(2) Uani 1 1 d . . .
C16 C 0.4297(6) 0.3159(6) 0.7810(5) 0.064(2) Uani 1 1 d . . .
H16 H 0.4929 0.3268 0.8117 0.077 Uiso 1 1 calc R . .
C17 C 0.3535(6) 0.2500(6) 0.8166(5) 0.0514(17) Uani 1 1 d . . .
C18 C 0.1445(6) 0.2622(6) 0.6340(6) 0.074(2) Uani 1 1 d . . .
H18A H 0.1242 0.1899 0.6394 0.111 Uiso 1 1 calc R . .
H18B H 0.1585 0.2781 0.5734 0.111 Uiso 1 1 calc R . .
H18C H 0.0875 0.3058 0.6550 0.111 Uiso 1 1 calc R . .
C19 C 0.5011(9) 0.4379(8) 0.6663(7) 0.109(4) Uani 1 1 d . . .
H19A H 0.5691 0.4034 0.6690 0.164 Uiso 1 1 calc R . .
H19B H 0.5034 0.5008 0.7008 0.164 Uiso 1 1 calc R . .
H19C H 0.4849 0.4552 0.6063 0.164 Uiso 1 1 calc R . .
C20 C 0.3696(7) 0.2022(6) 0.9054(5) 0.066(2) Uani 1 1 d . . .
H20A H 0.3188 0.2312 0.9459 0.099 Uiso 1 1 calc R . .
H20B H 0.4406 0.2170 0.9256 0.099 Uiso 1 1 calc R . .
H20C H 0.3596 0.1278 0.9017 0.099 Uiso 1 1 calc R . .
C21 C 0.1392(9) 0.0570(9) 1.0384(7) 0.102(3) Uani 1 1 d . . .
H21A H 0.2117 0.0347 1.0462 0.153 Uiso 1 1 calc R . .
H21B H 0.1087 0.0741 1.0945 0.153 Uiso 1 1 calc R . .
H21C H 0.1374 0.1176 1.0010 0.153 Uiso 1 1 calc R . .
C22 C 0.0716(10) -0.1202(11) 1.0587(9) 0.163(7) Uani 1 1 d . . .
H22A H 0.0693 -0.1858 1.0280 0.244 Uiso 1 1 calc R . .
H22B H 0.0099 -0.1139 1.0956 0.244 Uiso 1 1 calc R . .
H22C H 0.1349 -0.1172 1.0942 0.244 Uiso 1 1 calc R . .
C23 C -0.1719(5) 0.1694(6) 0.7936(4) 0.0531(17) Uani 1 1 d . . .
H23 H -0.1023 0.1912 0.7706 0.064 Uiso 1 1 calc R . .
C24 C -0.2411(8) 0.2673(7) 0.8013(7) 0.093(3) Uani 1 1 d . . .
H24A H -0.2982 0.2545 0.8419 0.139 Uiso 1 1 calc R . .
H24B H -0.2701 0.2844 0.7447 0.139 Uiso 1 1 calc R . .
H24C H -0.1984 0.3246 0.8221 0.139 Uiso 1 1 calc R . .
C25 C -0.2187(10) 0.0911(8) 0.7293(5) 0.092(3) Uani 1 1 d . . .
H25A H -0.1689 0.0350 0.7202 0.138 Uiso 1 1 calc R . .
H25B H -0.2329 0.1253 0.6744 0.138 Uiso 1 1 calc R . .
H25C H -0.2840 0.0634 0.7528 0.138 Uiso 1 1 calc R . .

loop_
_atom_site_aniso_label
_atom_site_aniso_U_11
_atom_site_aniso_U_22
_atom_site_aniso_U_33
_atom_site_aniso_U_23
_atom_site_aniso_U_13
_atom_site_aniso_U_12
Au1 0.03586(12) 0.03893(12) 0.05044(12) -0.00299(12) 0.00103(13) 0.00382(12)
Cl1 0.0777(15) 0.0510(10) 0.0816(12) -0.0127(9) -0.0001(11) 0.0203(11)
N1 0.036(3) 0.039(3) 0.059(3) 0.000(2) 0.007(3) 0.004(3)
N2 0.034(3) 0.041(3) 0.051(3) -0.001(2) 0.001(3) -0.002(3)
C1 0.032(3) 0.037(3) 0.040(3) 0.005(3) 0.002(2) 0.005(3)
C2 0.048(4) 0.041(4) 0.081(5) -0.012(4) 0.006(4) 0.004(4)
C3 0.063(5) 0.041(3) 0.054(4) -0.010(3) 0.018(4) 0.008(4)
C4 0.126(8) 0.098(7) 0.081(6) 0.028(5) 0.029(6) 0.073(7)
C5 0.059(5) 0.081(6) 0.056(4) 0.011(4) -0.011(4) -0.012(5)
C6 0.057(4) 0.056(4) 0.046(3) -0.003(3) -0.004(4) -0.012(4)
C7 0.063(5) 0.066(5) 0.052(4) 0.009(4) 0.010(4) -0.010(5)
C8 0.058(5) 0.084(6) 0.058(4) -0.005(4) 0.016(4) -0.024(5)
C9 0.038(4) 0.068(5) 0.064(4) -0.006(4) 0.009(4) -0.011(4)
C10 0.035(3) 0.048(3) 0.057(4) -0.013(4) -0.001(4) -0.007(3)
C11 0.045(4) 0.043(3) 0.049(3) -0.015(3) 0.006(3) -0.011(4)
C12 0.036(4) 0.036(3) 0.059(4) -0.006(3) 0.003(3) 0.006(3)
C13 0.041(4) 0.044(3) 0.061(4) -0.004(3) 0.005(3) 0.003(3)
C14 0.070(5) 0.041(4) 0.073(5) 0.009(3) 0.014(4) 0.000(4)
C15 0.049(5) 0.063(5) 0.090(6) -0.003(5) 0.015(5) -0.014(4)
C16 0.040(4) 0.068(5) 0.085(5) -0.015(5) 0.001(4) -0.005(4)
C17 0.041(4) 0.051(4) 0.062(4) -0.003(3) 0.003(3) 0.002(4)
C18 0.060(5) 0.080(5) 0.082(5) 0.013(5) -0.011(5) 0.002(4)
C19 0.092(8) 0.105(8) 0.130(9) 0.005(7) 0.039(7) -0.035(7)
C20 0.059(5) 0.070(5) 0.069(4) -0.003(4) -0.005(4) 0.000(5)
C21 0.077(7) 0.131(9) 0.098(7) -0.015(7) -0.023(6) -0.001(7)
C22 0.108(9) 0.204(15) 0.177(12) 0.142(12) 0.010(9) 0.042(10)
C23 0.037(4) 0.063(5) 0.060(4) -0.007(4) 0.002(3) 0.005(4)
C24 0.078(7) 0.077(6) 0.123(8) 0.015(6) -0.008(6) 0.018(6)
C25 0.130(9) 0.093(7) 0.054(5) -0.004(5) -0.014(6) -0.007(7)

loop_
_atom_type_symbol
_atom_type_description
_atom_type_scat_dispersion_real
_atom_type_scat_dispersion_imag
_atom_type_scat_source
C C 0.0033 0.0016 'International Tables Vol C Tables 4.2.6.8 and 6.1.1.4'
H H 0.0000 0.0000 'International Tables Vol C Tables 4.2.6.8 and 6.1.1.4'
N N 0.0061 0.0033 'International Tables Vol C Tables 4.2.6.8 and 6.1.1.4'
Cl Cl 0.1484 0.1585 'International Tables Vol C Tables 4.2.6.8 and 6.1.1.4'
Au Au -2.0133 8.8022 'International Tables Vol C Tables 4.2.6.8 and 6.1.1.4'

loop_
_geom_angle_atom_site_label_1
_geom_angle_atom_site_label_2
_geom_angle_atom_site_label_3
_geom_angle
_geom_angle_site_symmetry_1
_geom_angle_site_symmetry_3
_geom_angle_publ_flag
C1 Au1 Cl1 178.51(19) . . ?
C1 N1 C12 126.2(5) . . ?
C1 N1 C2 112.1(6) . . ?
C12 N1 C2 121.3(5) . . ?
C1 N2 C11 126.1(5) . . ?
C1 N2 C3 112.8(5) . . ?
C11 N2 C3 117.3(5) . . ?
N1 C1 N2 108.5(5) . . ?
N1 C1 Au1 126.2(5) . . ?
N2 C1 Au1 125.3(4) . . ?
N1 C2 C3 103.6(6) . . ?
N1 C2 H2A 111.0 . . ?
C3 C2 H2A 111.0 . . ?
N1 C2 H2B 111.0 . . ?
C3 C2 H2B 111.0 . . ?
H2A C2 H2B 109.0 . . ?
N2 C3 C4 110.0(6) . . ?
N2 C3 C2 101.0(5) . . ?
C4 C3 C2 118.1(8) . . ?
N2 C3 H3 109.1 . . ?
C4 C3 H3 109.1 . . ?
C2 C3 H3 109.1 . . ?
C5 C4 C3 120.3(7) . . ?
C5 C4 H4A 107.3 . . ?
C3 C4 H4A 107.3 . . ?
C5 C4 H4B 107.3 . . ?
C3 C4 H4B 107.3 . . ?
H4A C4 H4B 106.9 . . ?
C22 C5 C4 112.2(10) . . ?
C22 C5 C6 113.2(8) . . ?
C4 C5 C6 111.5(7) . . ?
C22 C5 C21 106.2(8) . . ?
C4 C5 C21 108.8(8) . . ?
C6 C5 C21 104.4(7) . . ?
C7 C6 C11 117.7(8) . . ?
C7 C6 C5 122.7(6) . . ?
C11 C6 C5 119.6(7) . . ?
C8 C7 C6 120.9(7) . . ?
C8 C7 H7 119.6 . . ?
C6 C7 H7 119.6 . . ?
C7 C8 C9 119.7(7) . . ?
C7 C8 H8 120.2 . . ?
C9 C8 H8 120.2 . . ?
C10 C9 C8 122.8(8) . . ?
C10 C9 H9 118.6 . . ?
C8 C9 H9 118.6 . . ?
C9 C10 C11 115.5(7) . . ?
C9 C10 C23 122.7(6) . . ?
C11 C10 C23 121.5(6) . . ?
C10 C11 C6 123.3(7) . . ?
C10 C11 N2 121.3(6) . . ?
C6 C11 N2 115.3(7) . . ?
C17 C12 C13 121.3(7) . . ?
C17 C12 N1 120.2(6) . . ?
C13 C12 N1 118.3(6) . . ?
C14 C13 C12 117.4(7) . . ?
C14 C13 C18 120.6(7) . . ?
C12 C13 C18 122.0(7) . . ?
C15 C14 C13 122.4(7) . . ?
C15 C14 H14 118.8 . . ?
C13 C14 H14 118.8 . . ?
C14 C15 C16 118.4(7) . . ?
C14 C15 C19 121.1(9) . . ?
C16 C15 C19 120.4(9) . . ?
C15 C16 C17 122.4(7) . . ?
C15 C16 H16 118.8 . . ?
C17 C16 H16 118.8 . . ?
C12 C17 C16 118.1(7) . . ?
C12 C17 C20 121.3(7) . . ?
C16 C17 C20 120.6(7) . . ?
C13 C18 H18A 109.5 . . ?
C13 C18 H18B 109.5 . . ?
H18A C18 H18B 109.5 . . ?
C13 C18 H18C 109.5 . . ?
H18A C18 H18C 109.5 . . ?
H18B C18 H18C 109.5 . . ?
C15 C19 H19A 109.5 . . ?
C15 C19 H19B 109.5 . . ?
H19A C19 H19B 109.5 . . ?
C15 C19 H19C 109.5 . . ?
H19A C19 H19C 109.5 . . ?
H19B C19 H19C 109.5 . . ?
C17 C20 H20A 109.5 . . ?
C17 C20 H20B 109.5 . . ?
H20A C20 H20B 109.5 . . ?
C17 C20 H20C 109.5 . . ?
H20A C20 H20C 109.5 . . ?
H20B C20 H20C 109.5 . . ?
C5 C21 H21A 109.5 . . ?
C5 C21 H21B 109.5 . . ?
H21A C21 H21B 109.5 . . ?
C5 C21 H21C 109.5 . . ?
H21A C21 H21C 109.5 . . ?
H21B C21 H21C 109.5 . . ?
C5 C22 H22A 109.5 . . ?
C5 C22 H22B 109.5 . . ?
H22A C22 H22B 109.5 . . ?
C5 C22 H22C 109.5 . . ?
H22A C22 H22C 109.5 . . ?
H22B C22 H22C 109.5 . . ?
C25 C23 C10 109.7(6) . . ?
C25 C23 C24 111.7(7) . . ?
C10 C23 C24 112.7(6) . . ?
C25 C23 H23 107.5 . . ?
C10 C23 H23 107.5 . . ?
C24 C23 H23 107.5 . . ?
C23 C24 H24A 109.5 . . ?
C23 C24 H24B 109.5 . . ?
H24A C24 H24B 109.5 . . ?
C23 C24 H24C 109.5 . . ?
H24A C24 H24C 109.5 . . ?
H24B C24 H24C 109.5 . . ?
C23 C25 H25A 109.5 . . ?
C23 C25 H25B 109.5 . . ?
H25A C25 H25B 109.5 . . ?
C23 C25 H25C 109.5 . . ?
H25A C25 H25C 109.5 . . ?
H25B C25 H25C 109.5 . . ?

loop_
_geom_bond_atom_site_label_1
_geom_bond_atom_site_label_2
_geom_bond_distance
_geom_bond_site_symmetry_2
_geom_bond_publ_flag
Au1 C1 1.972(6) . ?
Au1 Cl1 2.278(2) . ?
N1 C1 1.327(7) . ?
N1 C12 1.418(8) . ?
N1 C2 1.482(8) . ?
N2 C1 1.352(8) . ?
N2 C11 1.438(8) . ?
N2 C3 1.484(8) . ?
C2 C3 1.519(10) . ?
C2 H2A 0.9700 . ?
C2 H2B 0.9700 . ?
C3 C4 1.494(10) . ?
C3 H3 0.9800 . ?
C4 C5 1.491(11) . ?
C4 H4A 0.9700 . ?
C4 H4B 0.9700 . ?
C5 C22 1.469(12) . ?
C5 C6 1.506(11) . ?
C5 C21 1.573(13) . ?
C6 C7 1.380(10) . ?
C6 C11 1.401(9) . ?
C7 C8 1.364(12) . ?
C7 H7 0.9300 . ?
C8 C9 1.393(11) . ?
C8 H8 0.9300 . ?
C9 C10 1.373(9) . ?
C9 H9 0.9300 . ?
C10 C11 1.400(10) . ?
C10 C23 1.524(10) . ?
C12 C17 1.372(10) . ?
C12 C13 1.407(10) . ?
C13 C14 1.385(10) . ?
C13 C18 1.518(10) . ?
C14 C15 1.361(11) . ?
C14 H14 0.9300 . ?
C15 C16 1.368(12) . ?
C15 C19 1.515(12) . ?
C16 C17 1.383(10) . ?
C16 H16 0.9300 . ?
C17 C20 1.496(10) . ?
C18 H18A 0.9600 . ?
C18 H18B 0.9600 . ?
C18 H18C 0.9600 . ?
C19 H19A 0.9600 . ?
C19 H19B 0.9600 . ?
C19 H19C 0.9600 . ?
C20 H20A 0.9600 . ?
C20 H20B 0.9600 . ?
C20 H20C 0.9600 . ?
C21 H21A 0.9600 . ?
C21 H21B 0.9600 . ?
C21 H21C 0.9600 . ?
C22 H22A 0.9600 . ?
C22 H22B 0.9600 . ?
C22 H22C 0.9600 . ?
C23 C25 1.517(11) . ?
C23 C24 1.525(11) . ?
C23 H23 0.9800 . ?
C24 H24A 0.9600 . ?
C24 H24B 0.9600 . ?
C24 H24C 0.9600 . ?
C25 H25A 0.9600 . ?
C25 H25B 0.9600 . ?
C25 H25C 0.9600 . ?

loop_
_geom_torsion_atom_site_label_1
_geom_torsion_atom_site_label_2
_geom_torsion_atom_site_label_3
_geom_torsion_atom_site_label_4
_geom_torsion
_geom_torsion_site_symmetry_1
_geom_torsion_site_symmetry_2
_geom_torsion_site_symmetry_3
_geom_torsion_site_symmetry_4
_geom_torsion_publ_flag
C12 N1 C1 N2 174.6(6) . . . . ?
C2 N1 C1 N2 1.6(7) . . . . ?
C12 N1 C1 Au1 -7.3(9) . . . . ?
C2 N1 C1 Au1 179.7(5) . . . . ?
C11 N2 C1 N1 164.8(6) . . . . ?
C3 N2 C1 N1 7.7(7) . . . . ?
C11 N2 C1 Au1 -13.3(8) . . . . ?
C3 N2 C1 Au1 -170.4(4) . . . . ?
Cl1 Au1 C1 N1 142(6) . . . . ?
Cl1 Au1 C1 N2 -40(7) . . . . ?
C1 N1 C2 C3 -9.6(8) . . . . ?
C12 N1 C2 C3 177.0(6) . . . . ?
C1 N2 C3 C4 112.5(8) . . . . ?
C11 N2 C3 C4 -46.7(9) . . . . ?
C1 N2 C3 C2 -13.1(7) . . . . ?
C11 N2 C3 C2 -172.3(5) . . . . ?
N1 C2 C3 N2 12.6(7) . . . . ?
N1 C2 C3 C4 -107.3(7) . . . . ?
N2 C3 C4 C5 6.9(13) . . . . ?
C2 C3 C4 C5 122.0(10) . . . . ?
C3 C4 C5 C22 159.5(11) . . . . ?
C3 C4 C5 C6 31.3(14) . . . . ?
C3 C4 C5 C21 -83.3(12) . . . . ?
C22 C5 C6 C7 16.1(13) . . . . ?
C4 C5 C6 C7 143.7(8) . . . . ?
C21 C5 C6 C7 -99.0(8) . . . . ?
C22 C5 C6 C11 -163.1(9) . . . . ?
C4 C5 C6 C11 -35.5(11) . . . . ?
C21 C5 C6 C11 81.8(8) . . . . ?
C11 C6 C7 C8 0.9(11) . . . . ?
C5 C6 C7 C8 -178.4(7) . . . . ?
C6 C7 C8 C9 1.0(12) . . . . ?
C7 C8 C9 C10 -0.3(12) . . . . ?
C8 C9 C10 C11 -2.2(10) . . . . ?
C8 C9 C10 C23 172.2(7) . . . . ?
C9 C10 C11 C6 4.2(9) . . . . ?
C23 C10 C11 C6 -170.3(6) . . . . ?
C9 C10 C11 N2 -179.7(6) . . . . ?
C23 C10 C11 N2 5.8(9) . . . . ?
C7 C6 C11 C10 -3.6(10) . . . . ?
C5 C6 C11 C10 175.7(7) . . . . ?
C7 C6 C11 N2 -179.9(6) . . . . ?
C5 C6 C11 N2 -0.7(9) . . . . ?
C1 N2 C11 C10 72.2(8) . . . . ?
C3 N2 C11 C10 -131.6(7) . . . . ?
C1 N2 C11 C6 -111.4(7) . . . . ?
C3 N2 C11 C6 44.8(7) . . . . ?
C1 N1 C12 C17 104.9(8) . . . . ?
C2 N1 C12 C17 -82.6(8) . . . . ?
C1 N1 C12 C13 -79.3(8) . . . . ?
C2 N1 C12 C13 93.1(8) . . . . ?
C17 C12 C13 C14 -0.1(10) . . . . ?
N1 C12 C13 C14 -175.7(6) . . . . ?
C17 C12 C13 C18 178.5(7) . . . . ?
N1 C12 C13 C18 2.8(10) . . . . ?
C12 C13 C14 C15 1.2(11) . . . . ?
C18 C13 C14 C15 -177.4(7) . . . . ?
C13 C14 C15 C16 -0.9(12) . . . . ?
C13 C14 C15 C19 179.1(8) . . . . ?
C14 C15 C16 C17 -0.4(13) . . . . ?
C19 C15 C16 C17 179.5(8) . . . . ?
C13 C12 C17 C16 -1.2(10) . . . . ?
N1 C12 C17 C16 174.4(6) . . . . ?
C13 C12 C17 C20 176.6(6) . . . . ?
N1 C12 C17 C20 -7.8(10) . . . . ?
C15 C16 C17 C12 1.5(12) . . . . ?
C15 C16 C17 C20 -176.3(8) . . . . ?
C9 C10 C23 C25 -78.3(9) . . . . ?
C11 C10 C23 C25 95.8(8) . . . . ?
C9 C10 C23 C24 46.8(10) . . . . ?
C11 C10 C23 C24 -139.1(7) . . . . ?
